data_7033563
loop_
_publ_author_name
'Pitarch-Jarque, Javier'
'Belda, Raquel'
'Lloret, Francesc'
'Ferrando-Soria, Jes\'us'
'Navarro, Pilar'
'Lopera, Alberto'
'Garc\'ia-Espa\~na, Enrique'

_publ_section_title
;
 &quot;3 + 1 = 6 + 2&quot; in Cu(ii) coordination chemistry of 1H-pyrazole
 aza cryptands.
;
_journal_issue 7
_journal_name_full 'Dalton transactions (Cambridge, England : 2003)'
_journal_page_first 3378
_journal_page_last 3383
_journal_paper_doi 10.1039/c4dt03650f
_journal_volume 44
_journal_year 2015
_chemical_formula_moiety 'C54 H90 Cl2 Cu6 N28,2(C4H5N3O),4(Cl),10.166(H2O),4.18(O)'
_chemical_formula_sum 'C62 H120.33 Cl6 Cu6 N34 O16.35'
_chemical_formula_weight 2197.74
_space_group_crystal_system monoclinic
_space_group_IT_number 14
_space_group_name_Hall '-P 2yn'
_space_group_name_H-M_alt 'P 1 21/n 1'
_symmetry_space_group_name_Hall '-P 2yn'
_symmetry_space_group_name_H-M 'P 1 21/n 1'
_atom_sites_solution_hydrogens mixed
_audit_creation_method
;
Olex2 1.2
(compiled 2013.09.17 svn.r2790 for OlexSys, GUI svn.r4601)
;
_audit_update_record
;
2014-12-29 deposited with the CCDC.
2015-01-06 downloaded from the CCDC.
;
_cell_angle_alpha 90
_cell_angle_beta 95.390(2)
_cell_angle_gamma 90
_cell_formula_units_Z 2
_cell_length_a 17.2950(7)
_cell_length_b 12.2060(4)
_cell_length_c 23.1240(10)
_cell_measurement_reflns_used 9842
_cell_measurement_temperature 120(2)
_cell_measurement_theta_max 27.485
_cell_measurement_theta_min 0.998
_cell_volume 4860.0(3)
_computing_cell_refinement 'HKL Scalepack (Otwinowski & Minor 1997)'
_computing_data_collection 'Collect (Bruker AXS BV, 1997-2004)'
_computing_data_reduction 'HKL Denzo and Scalepack (Otwinowski & Minor 1997)'
_computing_molecular_graphics
;
O. V. Dolomanov, L. J. Bourhis, R. J. Gildea, J. A. K. Howard and H. Puschmann,
OLEX2: a complete structure solution, refinement and analysis program. J.
Appl. Cryst. (2009). 42, 339-341.
;
_computing_publication_material
;
O. V. Dolomanov, et al. J. Appl. Cryst. (2009).
;
_computing_structure_refinement 'SHELXL-2014/7 (Sheldrick, 2014)'
_computing_structure_solution Sir97
_diffrn_ambient_temperature 120(2)
_diffrn_measured_fraction_theta_full 0.986
_diffrn_measured_fraction_theta_max 0.978
_diffrn_measurement_device '95mm CCD camera on \k-goniostat'
_diffrn_measurement_device_type KappaCCD
_diffrn_measurement_method CCD
_diffrn_radiation_monochromator 'horizonally mounted graphite crystal'
_diffrn_radiation_type MoK\a
_diffrn_radiation_wavelength 0.71073
_diffrn_reflns_av_R_equivalents 0.0329
_diffrn_reflns_av_unetI/netI 0.0530
_diffrn_reflns_Laue_measured_fraction_full 0.986
_diffrn_reflns_Laue_measured_fraction_max 0.978
_diffrn_reflns_limit_h_max 22
_diffrn_reflns_limit_h_min -22
_diffrn_reflns_limit_k_max 15
_diffrn_reflns_limit_k_min -12
_diffrn_reflns_limit_l_max 29
_diffrn_reflns_limit_l_min -29
_diffrn_reflns_number 19352
_diffrn_reflns_point_group_measured_fraction_full 0.986
_diffrn_reflns_point_group_measured_fraction_max 0.978
_diffrn_reflns_theta_full 25.000
_diffrn_reflns_theta_max 27.467
_diffrn_reflns_theta_min 2.045
_exptl_absorpt_coefficient_mu 1.528
_exptl_absorpt_correction_T_max 0.4447
_exptl_absorpt_correction_T_min 0.4350
_exptl_absorpt_correction_type cylinder
_exptl_absorpt_process_details
;
Interpolation using  Int.Tab. Vol. C (1992) p. 523,Tab. 6.3.3.3
for values of muR in the range 0-2.5, and Int.Tab. Vol.II (1959)
p.302; Table 5.3.6 B for muR in the range 2.6-10.0.
The interpolation procedure of C.W.Dwiggins Jr (Acta Cryst.(1975)
A31,146-148) is used with some modification.
;
_exptl_crystal_colour blue
_exptl_crystal_density_diffrn 1.502
_exptl_crystal_description block
_exptl_crystal_F_000 2274.2
_exptl_crystal_size_max 0.35
_exptl_crystal_size_mid 0.2
_exptl_crystal_size_min 0.2
_exptl_crystal_size_rad 0.3500
_refine_diff_density_max 1.003
_refine_diff_density_min -0.929
_refine_diff_density_rms 0.118
_refine_ls_extinction_method none
_refine_ls_goodness_of_fit_ref 1.014
_refine_ls_hydrogen_treatment mixed
_refine_ls_matrix_type full
_refine_ls_number_parameters 626
_refine_ls_number_reflns 10887
_refine_ls_number_restraints 94
_refine_ls_restrained_S_all 1.030
_refine_ls_R_factor_all 0.1061
_refine_ls_R_factor_gt 0.0677
_refine_ls_shift/su_max 0.000
_refine_ls_shift/su_mean 0.000
_refine_ls_structure_factor_coef Fsqd
_refine_ls_weighting_details 'w=1/[\s^2^(Fo^2^)+(0.1287P)^2^+7.3403P] where P=(Fo^2^+2Fc^2^)/3'
_refine_ls_weighting_scheme calc
_refine_ls_wR_factor_gt 0.1967
_refine_ls_wR_factor_ref 0.2239
_reflns_Friedel_coverage 0.000
_reflns_number_gt 7037
_reflns_number_total 10887
_reflns_threshold_expression 'I > 2\s(I)'
_cod_data_source_file c4dt03650f2.cif
_cod_data_source_block COMPOUND_4
_cod_depositor_comments 'Adding full bibliography for 7033560--7033563.cif.'
_cod_database_code 7033563
_shelx_shelxl_version_number 2013-4
_shelx_space_group_comment
;
The symmetry employed for this shelxl refinement is uniquely defined
by the following loop, which should always be used as a source of
symmetry information in preference to the above space-group names.
They are only intended as comments.
;
_exptl_absorpt_correction_t_ave 0.4405

loop_
_space_group_symop_operation_xyz
'x, y, z'
'-x+1/2, y+1/2, -z+1/2'
'-x, -y, -z'
'x-1/2, -y-1/2, z-1/2'

loop_
_atom_site_label
_atom_site_type_symbol
_atom_site_fract_x
_atom_site_fract_y
_atom_site_fract_z
_atom_site_U_iso_or_equiv
_atom_site_adp_type
_atom_site_occupancy
_atom_site_site_symmetry_order
_atom_site_calc_flag
_atom_site_refinement_flags_posn
_atom_site_refinement_flags_adp
_atom_site_refinement_flags_occupancy
_atom_site_disorder_assembly
_atom_site_disorder_group
Cu1 Cu 0.11384(3) -0.09614(5) 0.03862(3) 0.04207(19) Uani 1 1 d . . . . .
Cu2 Cu 0.21119(3) 0.15425(5) -0.03804(3) 0.04209(19) Uani 1 1 d . . . . .
Cu3 Cu 0.54605(3) 0.14379(5) -0.01280(3) 0.04025(19) Uani 1 1 d . . . . .
Cl1 Cl 0.09205(8) 0.25523(14) -0.10068(9) 0.0670(5) Uani 1 1 d . . . . .
Cl2 Cl 0.21234(9) 0.04574(12) 0.54114(9) 0.0687(5) Uani 1 1 d . . . . .
N9 N 0.1655(2) -0.0857(3) -0.0326(2) 0.0417(10) Uani 1 1 d . . . . .
N5 N 0.2442(2) 0.2985(3) 0.0030(2) 0.0430(10) Uani 1 1 d . . . . .
H5 H 0.2560 0.3536 -0.0258 0.052 Uiso 1 1 calc R U . . .
N2 N 0.0508(2) -0.0866(4) 0.1105(2) 0.0469(11) Uani 1 1 d . . . . .
H2 H 0.0095 -0.1417 0.1073 0.056 Uiso 1 1 calc R U . . .
N13 N 0.5320(2) 0.0615(3) 0.0570(2) 0.0409(10) Uani 1 1 d . . . . .
N8 N 0.1980(2) 0.0005(4) -0.0580(2) 0.0434(10) Uani 1 1 d . . . . .
N12 N 0.4874(2) -0.0258(3) 0.0649(2) 0.0395(10) Uani 1 1 d . . . . .
C13 C 0.2098(3) -0.0270(5) -0.1123(3) 0.0471(13) Uani 1 1 d . . . . .
N7 N 0.2673(2) 0.1571(4) -0.1124(2) 0.0439(10) Uani 1 1 d . . . . .
H7 H 0.2500 0.2235 -0.1336 0.053 Uiso 1 1 calc R U . . .
C9 C 0.3766(3) 0.2060(4) 0.0225(3) 0.0439(12) Uani 1 1 d . . . . .
H9A H 0.4101 0.1811 0.0560 0.053 Uiso 1 1 calc R U . . .
H9B H 0.3508 0.1417 0.0053 0.053 Uiso 1 1 calc R U . . .
C12 C 0.2379(3) 0.0611(5) -0.1495(3) 0.0551(14) Uani 1 1 d . . . . .
H12A H 0.1959 0.0849 -0.1775 0.066 Uiso 1 1 calc R U . . .
H12B H 0.2795 0.0331 -0.1708 0.066 Uiso 1 1 calc R U . . .
C6 C 0.1387(3) 0.2374(4) 0.0556(3) 0.0447(12) Uani 1 1 d . . . . .
C3 C 0.0162(3) 0.0245(5) 0.1146(3) 0.0513(14) Uani 1 1 d . . . . .
H3A H 0.0108 0.0424 0.1549 0.062 Uiso 1 1 calc R U . . .
H3B H -0.0348 0.0265 0.0933 0.062 Uiso 1 1 calc R U . . .
N6 N 0.4270(2) 0.2501(3) -0.0199(2) 0.0438(10) Uani 1 1 d . . . . .
C24 C 0.5528(3) 0.1068(4) 0.1084(3) 0.0445(12) Uani 1 1 d . . . . .
C25 C 0.6039(3) 0.2065(4) 0.1051(3) 0.0510(14) Uani 1 1 d . . . . .
H25A H 0.5967 0.2558 0.1370 0.061 Uiso 1 1 calc R U . . .
H25B H 0.6580 0.1848 0.1075 0.061 Uiso 1 1 calc R U . . .
N4 N 0.1567(3) 0.1427(3) 0.0304(2) 0.0478(11) Uani 1 1 d . . . . .
N14 N 0.5815(2) 0.2615(3) 0.0489(2) 0.0447(11) Uani 1 1 d . . . . .
H14 H 0.6266 0.3007 0.0365 0.054 Uiso 1 1 calc R U . . .
N10 N 0.0804(3) -0.2495(4) 0.0006(2) 0.0482(11) Uani 1 1 d . . . . .
H10 H 0.0242 -0.2475 -0.0102 0.058 Uiso 1 1 calc R U . . .
C8 C 0.3140(3) 0.2796(5) 0.0450(3) 0.0490(13) Uani 1 1 d . . . . .
H8A H 0.2971 0.2468 0.0799 0.059 Uiso 1 1 calc R U . . .
H8B H 0.3371 0.3499 0.0558 0.059 Uiso 1 1 calc R U . . .
C10 C 0.3871(3) 0.2649(4) -0.0792(3) 0.0466(13) Uani 1 1 d . . . . .
H10A H 0.4239 0.2951 -0.1041 0.056 Uiso 1 1 calc R U . . .
H10B H 0.3455 0.3177 -0.0774 0.056 Uiso 1 1 calc R U . . .
C26 C 0.5168(3) 0.3420(4) 0.0549(3) 0.0503(14) Uani 1 1 d . . . . .
H26A H 0.4857 0.3170 0.0851 0.060 Uiso 1 1 calc R U . . .
H26B H 0.5388 0.4125 0.0667 0.060 Uiso 1 1 calc R U . . .
C22 C 0.4812(3) -0.0364(5) 0.1212(3) 0.0463(13) Uani 1 1 d . . . . .
N1 N 0.1860(2) -0.2199(4) 0.1040(2) 0.0521(12) Uani 1 1 d . . . . .
C21 C 0.4366(3) -0.1360(5) 0.1389(3) 0.0526(14) Uani 1 1 d . . . . .
H21A H 0.4715 -0.1865 0.1606 0.063 Uiso 1 1 calc R U . . .
H21B H 0.3968 -0.1139 0.1634 0.063 Uiso 1 1 calc R U . . .
C15 C 0.1567(3) -0.1670(4) -0.0712(3) 0.0443(12) Uani 1 1 d . . . . .
C16 C 0.1194(3) -0.2685(5) -0.0527(3) 0.0533(14) Uani 1 1 d . . . . .
H16A H 0.1584 -0.3253 -0.0455 0.064 Uiso 1 1 calc R U . . .
H16B H 0.0817 -0.2936 -0.0835 0.064 Uiso 1 1 calc R U . . .
C1 C 0.1419(4) -0.2187(5) 0.1566(3) 0.0598(16) Uani 1 1 d . . . . .
H1A H 0.1769 -0.2340 0.1910 0.072 Uiso 1 1 calc R U . . .
H1B H 0.1023 -0.2753 0.1532 0.072 Uiso 1 1 calc R U . . .
N3 N 0.1145(3) 0.0604(4) 0.0513(2) 0.0465(11) Uani 1 1 d . . . . .
C14 C 0.1851(3) -0.1326(5) -0.1229(3) 0.0490(13) Uani 1 1 d . . . . .
H14A H 0.1867 -0.1725 -0.1570 0.059 Uiso 1 1 calc R U . . .
C4 C 0.0689(3) 0.1048(5) 0.0894(2) 0.0451(12) Uani 1 1 d . . . . .
N11 N 0.3998(2) -0.1911(4) 0.0847(2) 0.0467(11) Uani 1 1 d . . . . .
H11 H 0.4054 -0.2706 0.0894 0.056 Uiso 1 1 calc R U . . .
C27 C 0.4657(3) 0.3551(4) -0.0008(3) 0.0495(14) Uani 1 1 d . . . . .
H27A H 0.4264 0.4100 0.0044 0.059 Uiso 1 1 calc R U . . .
H27B H 0.4968 0.3808 -0.0309 0.059 Uiso 1 1 calc R U . . .
C20 C 0.3147(3) -0.1644(5) 0.0723(3) 0.0553(15) Uani 1 1 d . . . . .
H20A H 0.2942 -0.2020 0.0372 0.066 Uiso 1 1 calc R U . . .
H20B H 0.3086 -0.0863 0.0658 0.066 Uiso 1 1 calc R U . . .
C18 C 0.1766(3) -0.3282(5) 0.0755(3) 0.0549(15) Uani 1 1 d . . . . .
H18A H 0.1843 -0.3854 0.1046 0.066 Uiso 1 1 calc R U . . .
H18B H 0.2156 -0.3370 0.0484 0.066 Uiso 1 1 calc R U . . .
C19 C 0.2681(3) -0.1988(6) 0.1229(3) 0.0627(17) Uani 1 1 d . . . . .
H19A H 0.2910 -0.2646 0.1408 0.075 Uiso 1 1 calc R U . . .
H19B H 0.2715 -0.1414 0.1520 0.075 Uiso 1 1 calc R U . . .
C2 C 0.1044(4) -0.1086(6) 0.1627(3) 0.0588(15) Uani 1 1 d . . . . .
H2A H 0.0761 -0.1080 0.1970 0.071 Uiso 1 1 calc R U . . .
H2B H 0.1440 -0.0522 0.1672 0.071 Uiso 1 1 calc R U . . .
C23 C 0.5221(3) 0.0470(5) 0.1518(3) 0.0513(14) Uani 1 1 d . . . . .
H23 H 0.5274 0.0595 0.1917 0.062 Uiso 1 1 calc R U . . .
C11 C 0.3535(3) 0.1596(5) -0.1063(3) 0.0471(13) Uani 1 1 d . . . . .
H11A H 0.3719 0.1507 -0.1444 0.057 Uiso 1 1 calc R U . . .
H11B H 0.3727 0.0981 -0.0825 0.057 Uiso 1 1 calc R U . . .
C17 C 0.0966(4) -0.3398(5) 0.0435(3) 0.0583(16) Uani 1 1 d . . . . .
H17A H 0.0929 -0.4096 0.0234 0.070 Uiso 1 1 calc R U . . .
H17B H 0.0578 -0.3388 0.0712 0.070 Uiso 1 1 calc R U . . .
C5 C 0.0820(3) 0.2166(5) 0.0937(3) 0.0496(14) Uani 1 1 d . . . . .
H5A H 0.0584 0.2667 0.1167 0.060 Uiso 1 1 calc R U . . .
C7 C 0.1787(3) 0.3361(4) 0.0347(3) 0.0518(14) Uani 1 1 d . . . . .
H7A H 0.1427 0.3792 0.0092 0.062 Uiso 1 1 calc R U . . .
H7B H 0.1977 0.3815 0.0674 0.062 Uiso 1 1 calc R U . . .
N2C N 0.0023(5) 0.3640(7) 0.2086(4) 0.103(2) Uani 1 1 d . U . . .
C3C C -0.0671(8) 0.3302(10) 0.2215(5) 0.1171(17) Uani 1 1 d . U . . .
N7C N -0.0703(6) 0.2319(7) 0.2514(4) 0.120(2) Uani 1 1 d D U . . .
H7CA H -0.1181(13) 0.206(4) 0.264(3) 0.144 Uiso 1 1 d DR U . . .
H7CB H -0.0276(14) 0.210(3) 0.252(3) 0.144 Uiso 1 1 d DR U . . .
C6C C -0.0600(6) 0.5130(7) 0.1611(5) 0.105(3) Uani 1 1 d . U . . .
H6C H -0.0571 0.5748 0.1379 0.126 Uiso 1 1 calc R U . . .
O1C O 0.0695(5) 0.5008(8) 0.1662(5) 0.179(4) Uani 1 1 d . . . . .
C1C C 0.0065(7) 0.4605(9) 0.1800(6) 0.119(3) Uani 1 1 d . U . . .
C5C C -0.1283(7) 0.4803(9) 0.1741(5) 0.118(3) Uani 1 1 d . U . . .
H5C H -0.1720 0.5206 0.1606 0.141 Uiso 1 1 calc R U . . .
Cl3 Cl 0.7529(3) 0.1752(3) 0.27424(17) 0.1596(14) Uani 1 1 d . . . . .
N4C N -0.1380(6) 0.3862(7) 0.2079(4) 0.1171(17) Uani 1 1 d . U . . .
H4C H -0.1818 0.3653 0.2189 0.141 Uiso 1 1 calc R U . . .
O3 O 0.1170(5) 1.0746(6) 0.4162(4) 0.124(2) Uani 1 1 d G . . . .
H3C H 0.1392 1.0526 0.4485 0.186 Uiso 1 1 d G U . . .
H3D H 0.1255 1.0293 0.3897 0.186 Uiso 1 1 d G U . . .
O2 O 0.5749(8) 0.2628(12) 0.2607(5) 0.245(7) Uani 1 1 d D . . . .
H2C H 0.5564(8) 0.2512(12) 0.2917(6) 0.294 Uiso 1 1 d DR U . . .
H2D H 0.6190(9) 0.2379(13) 0.2645(5) 0.294 Uiso 1 1 d DR U . . .
O4 O 0.0866(10) 0.7716(13) 0.3117(6) 0.218(8) Uani 0.75 1 d D . P . .
H4A H 0.0841(10) 0.8347(14) 0.3123(6) 0.261 Uiso 0.75 1 d DR U P . .
H4B H 0.0409(11) 0.7681(13) 0.2932(6) 0.261 Uiso 0.75 1 d DR U P . .
O1 O 0.6641(10) 0.4719(12) 0.1730(7) 0.141(6) Uani 0.5 1 d D . P . .
H1C H 0.6742(10) 0.4678(12) 0.1403(7) 0.169 Uiso 0.5 1 d DR U P . .
H1D H 0.6860(10) 0.5203(13) 0.1953(7) 0.169 Uiso 0.5 1 d DR U P . .
O8 O 0.2974(15) 0.871(2) 0.3039(11) 0.222(10) Uani 0.5 1 d D U P . .
H8C H 0.3401(17) 0.889(2) 0.2940(11) 0.267 Uiso 0.5 1 d DR U P . .
H8D H 0.2697(16) 0.926(2) 0.3043(11) 0.267 Uiso 0.5 1 d DR U P . .
O9 O 0.3540(10) 0.7433(14) 0.2674(6) 0.144(5) Uani 0.5 1 d D U P A 2
H9C H 0.4010(13) 0.7592(14) 0.2762(6) 0.172 Uiso 0.5 1 d DR U P A 2
H9D H 0.3202(12) 0.7492(14) 0.2892(7) 0.172 Uiso 0.5 1 d DR U P A 2
O5 O 0.1681(16) 0.9551(14) 0.3198(6) 0.192(10) Uani 0.5 1 d . . P B 1
O7 O 0.0485(15) 1.073(2) 0.3405(12) 0.207(9) Uani 0.5 1 d . U P C 2
O6 O 0.2934(19) 0.625(3) 0.2599(14) 0.180(11) Uani 0.34 1 d . U P D 1
O10 O 0.182(2) 0.585(2) 0.3009(15) 0.200(15) Uani 0.3333 1 d D . P E 1
H10C H 0.153(2) 0.637(2) 0.3027(15) 0.240 Uiso 0.3333 1 d DR U P E 1
H10D H 0.154(2) 0.564(2) 0.2719(16) 0.240 Uiso 0.3333 1 d DR U P E 1
O11 O -0.0422(16) 0.960(3) 0.2833(12) 0.256(13) Uani 0.5 1 d D U P . .
H11C H -0.0557(16) 0.900(3) 0.2688(13) 0.307 Uiso 0.5 1 d DR U P . .
H11D H -0.0703(17) 0.948(3) 0.3090(13) 0.307 Uiso 0.5 1 d DR U P . .
O12 O 0.4123(13) 0.6337(17) 0.2364(9) 0.174(7) Uani 0.5 1 d . U P F 1
O13 O 0.231(2) 0.692(3) 0.2980(16) 0.157(13) Uani 0.25 1 d . U P G 2

loop_
_atom_site_aniso_label
_atom_site_aniso_U_11
_atom_site_aniso_U_22
_atom_site_aniso_U_33
_atom_site_aniso_U_23
_atom_site_aniso_U_13
_atom_site_aniso_U_12
Cu1 0.0355(3) 0.0380(3) 0.0533(4) -0.0003(3) 0.0075(3) -0.0004(2)
Cu2 0.0357(3) 0.0370(3) 0.0545(4) -0.0006(3) 0.0092(3) 0.0004(2)
Cu3 0.0331(3) 0.0319(3) 0.0555(4) 0.0005(3) 0.0031(3) -0.0015(2)
Cl1 0.0399(7) 0.0647(9) 0.0949(13) 0.0161(9) -0.0019(8) -0.0018(7)
Cl2 0.0515(8) 0.0421(8) 0.1138(15) -0.0064(8) 0.0150(9) -0.0012(6)
N9 0.040(2) 0.038(2) 0.047(3) -0.0022(19) 0.0063(19) 0.0011(18)
N5 0.032(2) 0.035(2) 0.063(3) -0.002(2) 0.010(2) 0.0002(17)
N2 0.035(2) 0.051(3) 0.055(3) 0.001(2) 0.007(2) -0.0025(19)
N13 0.038(2) 0.030(2) 0.054(3) -0.0009(19) 0.0015(19) 0.0004(17)
N8 0.043(2) 0.041(2) 0.047(3) -0.001(2) 0.009(2) 0.0019(19)
N12 0.034(2) 0.034(2) 0.051(3) 0.0006(19) 0.0048(19) -0.0002(17)
C13 0.040(3) 0.051(3) 0.051(3) 0.000(3) 0.008(2) 0.002(2)
N7 0.033(2) 0.046(2) 0.052(3) 0.007(2) 0.0019(19) 0.0005(18)
C9 0.032(2) 0.042(3) 0.058(3) 0.006(2) 0.004(2) 0.002(2)
C12 0.046(3) 0.068(4) 0.051(4) -0.002(3) 0.005(3) -0.005(3)
C6 0.036(3) 0.041(3) 0.057(3) -0.008(2) 0.005(2) 0.005(2)
C3 0.040(3) 0.056(3) 0.060(4) -0.006(3) 0.016(3) 0.003(2)
N6 0.032(2) 0.036(2) 0.063(3) 0.004(2) 0.005(2) -0.0015(17)
C24 0.038(3) 0.041(3) 0.052(3) -0.007(2) -0.005(2) 0.004(2)
C25 0.047(3) 0.042(3) 0.062(4) -0.006(3) -0.003(3) -0.004(2)
N4 0.046(2) 0.034(2) 0.067(3) -0.005(2) 0.019(2) -0.0002(19)
N14 0.030(2) 0.037(2) 0.066(3) -0.004(2) 0.002(2) -0.0049(17)
N10 0.033(2) 0.039(2) 0.072(3) -0.001(2) 0.004(2) -0.0007(18)
C8 0.037(3) 0.049(3) 0.061(4) -0.010(3) 0.006(3) 0.000(2)
C10 0.037(3) 0.045(3) 0.058(3) 0.012(3) 0.009(2) 0.001(2)
C26 0.041(3) 0.033(3) 0.077(4) -0.010(3) 0.004(3) -0.001(2)
C22 0.032(2) 0.049(3) 0.058(4) -0.002(3) 0.000(2) 0.002(2)
N1 0.031(2) 0.058(3) 0.068(3) 0.008(2) 0.006(2) 0.001(2)
C21 0.046(3) 0.062(4) 0.049(3) 0.010(3) -0.001(3) -0.008(3)
C15 0.036(3) 0.041(3) 0.055(3) -0.008(2) 0.002(2) 0.004(2)
C16 0.047(3) 0.045(3) 0.067(4) -0.013(3) 0.003(3) 0.001(2)
C1 0.051(3) 0.066(4) 0.065(4) 0.017(3) 0.015(3) 0.006(3)
N3 0.046(2) 0.043(2) 0.053(3) -0.005(2) 0.018(2) -0.002(2)
C14 0.045(3) 0.052(3) 0.049(3) -0.012(3) 0.001(2) 0.003(2)
C4 0.034(2) 0.051(3) 0.051(3) -0.004(2) 0.008(2) 0.003(2)
N11 0.033(2) 0.044(2) 0.063(3) 0.005(2) 0.008(2) -0.0033(18)
C27 0.039(3) 0.031(3) 0.079(4) -0.003(3) 0.007(3) 0.001(2)
C20 0.043(3) 0.069(4) 0.054(4) 0.012(3) 0.003(3) 0.005(3)
C18 0.042(3) 0.052(3) 0.071(4) 0.012(3) 0.008(3) 0.009(2)
C19 0.034(3) 0.091(5) 0.064(4) 0.010(4) 0.008(3) 0.002(3)
C2 0.051(3) 0.070(4) 0.057(4) 0.001(3) 0.015(3) -0.001(3)
C23 0.047(3) 0.050(3) 0.055(4) -0.003(3) -0.003(3) 0.002(3)
C11 0.033(3) 0.056(3) 0.052(3) 0.005(3) 0.003(2) 0.002(2)
C17 0.052(3) 0.037(3) 0.087(5) 0.000(3) 0.016(3) -0.005(2)
C5 0.040(3) 0.051(3) 0.059(4) -0.015(3) 0.011(3) 0.008(2)
C7 0.040(3) 0.041(3) 0.076(4) -0.008(3) 0.013(3) 0.002(2)
N2C 0.126(6) 0.098(5) 0.086(5) 0.007(4) 0.015(4) -0.002(4)
C3C 0.140(4) 0.100(3) 0.110(4) -0.006(3) 0.006(4) -0.006(3)
N7C 0.147(5) 0.105(4) 0.106(5) -0.005(4) 0.001(5) -0.014(4)
C6C 0.109(6) 0.071(5) 0.140(6) 0.024(4) 0.035(5) 0.007(4)
O1C 0.116(6) 0.166(9) 0.262(12) 0.035(8) 0.060(7) -0.012(6)
C1C 0.114(7) 0.095(6) 0.151(8) 0.010(6) 0.034(6) 0.006(5)
C5C 0.131(6) 0.088(5) 0.135(6) 0.005(5) 0.012(6) 0.013(5)
Cl3 0.199(4) 0.151(3) 0.138(3) -0.028(2) 0.063(3) -0.047(3)
N4C 0.140(4) 0.100(3) 0.110(4) -0.006(3) 0.006(4) -0.006(3)
O3 0.137(6) 0.076(4) 0.163(7) 0.013(4) 0.037(6) 0.015(4)
O2 0.215(12) 0.38(2) 0.144(9) -0.111(11) 0.014(8) -0.044(12)
O4 0.284(19) 0.240(17) 0.135(10) 0.029(10) 0.052(11) -0.119(15)
O1 0.199(17) 0.125(12) 0.104(10) -0.032(9) 0.042(11) -0.048(12)
O8 0.203(13) 0.249(13) 0.210(13) 0.000(9) -0.007(9) 0.022(9)
O9 0.151(9) 0.177(10) 0.092(7) 0.028(7) -0.045(7) -0.018(8)
O5 0.39(3) 0.120(12) 0.063(9) -0.032(8) -0.009(13) 0.012(16)
O7 0.220(12) 0.176(12) 0.227(12) -0.019(9) 0.035(9) 0.008(9)
O6 0.188(14) 0.173(13) 0.172(14) 0.039(9) -0.011(9) 0.002(9)
O10 0.27(4) 0.090(17) 0.26(4) 0.06(2) 0.13(3) 0.02(2)
O11 0.261(15) 0.269(15) 0.240(15) 0.012(10) 0.033(10) -0.007(10)
O12 0.191(11) 0.176(11) 0.147(10) 0.046(8) -0.020(8) -0.014(9)
O13 0.158(15) 0.170(15) 0.139(15) 0.013(10) -0.003(9) -0.005(10)

loop_
_atom_type_symbol
_atom_type_description
_atom_type_scat_dispersion_real
_atom_type_scat_dispersion_imag
_atom_type_scat_source
C C 0.0030 0.0020 'International Tables Vol C Tables 4.2.6.8 and 6.1.1.4'
H H 0.0000 0.0000 'International Tables Vol C Tables 4.2.6.8 and 6.1.1.4'
Cl Cl 0.1480 0.1590 'International Tables Vol C Tables 4.2.6.8 and 6.1.1.4'
Cu Cu 0.3200 1.2650 'International Tables Vol C Tables 4.2.6.8 and 6.1.1.4'
N N 0.0060 0.0030 'International Tables Vol C Tables 4.2.6.8 and 6.1.1.4'
O O 0.0110 0.0060 'International Tables Vol C Tables 4.2.6.8 and 6.1.1.4'

loop_
_geom_angle_atom_site_label_1
_geom_angle_atom_site_label_2
_geom_angle_atom_site_label_3
_geom_angle
_geom_angle_site_symmetry_1
_geom_angle_site_symmetry_3
N3 Cu1 N9 93.81(18) . .
N3 Cu1 N2 79.58(18) . .
N9 Cu1 N2 171.76(18) . .
N3 Cu1 N10 158.6(2) . .
N9 Cu1 N10 80.64(18) . .
N2 Cu1 N10 103.74(18) . .
N3 Cu1 N1 122.08(19) . .
N9 Cu1 N1 108.68(17) . .
N2 Cu1 N1 79.17(17) . .
N10 Cu1 N1 79.14(18) . .
N4 Cu2 N8 93.99(18) . .
N4 Cu2 N7 176.54(18) . .
N8 Cu2 N7 82.58(18) . .
N4 Cu2 N5 79.60(18) . .
N8 Cu2 N5 163.65(19) . .
N7 Cu2 N5 103.84(18) . .
N4 Cu2 Cl1 93.82(15) . .
N8 Cu2 Cl1 104.27(14) . .
N7 Cu2 Cl1 86.55(13) . .
N5 Cu2 Cl1 91.23(13) . .
N12 Cu3 N13 94.59(18) 3_655 .
N12 Cu3 N11 80.67(18) 3_655 3_655
N13 Cu3 N11 156.61(18) . 3_655
N12 Cu3 N14 175.27(19) 3_655 .
N13 Cu3 N14 80.70(18) . .
N11 Cu3 N14 103.43(18) 3_655 .
N12 Cu3 N6 98.85(16) 3_655 .
N13 Cu3 N6 99.34(16) . .
N11 Cu3 N6 104.02(17) 3_655 .
N14 Cu3 N6 82.55(16) . .
C15 N9 N8 108.3(4) . .
C15 N9 Cu1 118.9(4) . .
N8 N9 Cu1 131.3(3) . .
C7 N5 C8 109.5(5) . .
C7 N5 Cu2 107.5(3) . .
C8 N5 Cu2 109.9(3) . .
C7 N5 H5 110.0 . .
C8 N5 H5 110.0 . .
Cu2 N5 H5 110.0 . .
C2 N2 C3 109.8(5) . .
C2 N2 Cu1 108.0(3) . .
C3 N2 Cu1 110.3(3) . .
C2 N2 H2 109.6 . .
C3 N2 H2 109.6 . .
Cu1 N2 H2 109.6 . .
C24 N13 N12 108.6(4) . .
C24 N13 Cu3 119.0(4) . .
N12 N13 Cu3 130.3(4) . .
C13 N8 N9 108.7(4) . .
C13 N8 Cu2 116.3(4) . .
N9 N8 Cu2 133.8(3) . .
C22 N12 N13 108.3(4) . .
C22 N12 Cu3 119.6(3) . 3_655
N13 N12 Cu3 130.6(4) . 3_655
N8 C13 C14 109.4(5) . .
N8 C13 C12 116.8(5) . .
C14 C13 C12 133.5(6) . .
C11 N7 C12 110.5(4) . .
C11 N7 Cu2 118.1(4) . .
C12 N7 Cu2 107.7(3) . .
C11 N7 H7 106.7 . .
C12 N7 H7 106.7 . .
Cu2 N7 H7 106.7 . .
N6 C9 C8 119.5(4) . .
N6 C9 H9A 107.5 . .
C8 C9 H9A 107.5 . .
N6 C9 H9B 107.5 . .
C8 C9 H9B 107.5 . .
H9A C9 H9B 107.0 . .
C13 C12 N7 109.9(5) . .
C13 C12 H12A 109.7 . .
N7 C12 H12A 109.7 . .
C13 C12 H12B 109.7 . .
N7 C12 H12B 109.7 . .
H12A C12 H12B 108.2 . .
N4 C6 C5 108.8(5) . .
N4 C6 C7 114.9(5) . .
C5 C6 C7 136.3(5) . .
N2 C3 C4 108.0(4) . .
N2 C3 H3A 110.1 . .
C4 C3 H3A 110.1 . .
N2 C3 H3B 110.1 . .
C4 C3 H3B 110.1 . .
H3A C3 H3B 108.4 . .
C9 N6 C10 114.0(4) . .
C9 N6 C27 113.2(5) . .
C10 N6 C27 108.9(4) . .
C9 N6 Cu3 108.1(3) . .
C10 N6 Cu3 116.4(3) . .
C27 N6 Cu3 94.8(3) . .
N13 C24 C23 109.8(5) . .
N13 C24 C25 113.5(5) . .
C23 C24 C25 136.6(5) . .
N14 C25 C24 107.7(4) . .
N14 C25 H25A 110.2 . .
C24 C25 H25A 110.2 . .
N14 C25 H25B 110.2 . .
C24 C25 H25B 110.2 . .
H25A C25 H25B 108.5 . .
C6 N4 N3 109.1(4) . .
C6 N4 Cu2 116.5(4) . .
N3 N4 Cu2 132.0(4) . .
C25 N14 C26 110.4(5) . .
C25 N14 Cu3 108.9(3) . .
C26 N14 Cu3 110.0(3) . .
C25 N14 H14 109.2 . .
C26 N14 H14 109.2 . .
Cu3 N14 H14 109.2 . .
C16 N10 C17 111.5(4) . .
C16 N10 Cu1 110.8(3) . .
C17 N10 Cu1 110.4(4) . .
C16 N10 H10 108.0 . .
C17 N10 H10 108.0 . .
Cu1 N10 H10 108.0 . .
N5 C8 C9 115.0(5) . .
N5 C8 H8A 108.5 . .
C9 C8 H8A 108.5 . .
N5 C8 H8B 108.5 . .
C9 C8 H8B 108.5 . .
H8A C8 H8B 107.5 . .
N6 C10 C11 113.8(4) . .
N6 C10 H10A 108.8 . .
C11 C10 H10A 108.8 . .
N6 C10 H10B 108.8 . .
C11 C10 H10B 108.8 . .
H10A C10 H10B 107.7 . .
C27 C26 N14 111.9(5) . .
C27 C26 H26A 109.2 . .
N14 C26 H26A 109.2 . .
C27 C26 H26B 109.2 . .
N14 C26 H26B 109.2 . .
H26A C26 H26B 107.9 . .
N12 C22 C23 110.2(5) . .
N12 C22 C21 115.7(5) . .
C23 C22 C21 134.0(6) . .
C19 N1 C18 110.6(5) . .
C19 N1 C1 108.0(5) . .
C18 N1 C1 109.1(5) . .
C19 N1 Cu1 120.5(4) . .
C18 N1 Cu1 104.7(3) . .
C1 N1 Cu1 103.4(3) . .
N11 C21 C22 108.6(5) . .
N11 C21 H21A 110.0 . .
C22 C21 H21A 110.0 . .
N11 C21 H21B 110.0 . .
C22 C21 H21B 110.0 . .
H21A C21 H21B 108.3 . .
N9 C15 C14 108.7(5) . .
N9 C15 C16 117.1(5) . .
C14 C15 C16 134.2(5) . .
C15 C16 N10 110.8(4) . .
C15 C16 H16A 109.5 . .
N10 C16 H16A 109.5 . .
C15 C16 H16B 109.5 . .
N10 C16 H16B 109.5 . .
H16A C16 H16B 108.1 . .
N1 C1 C2 110.0(5) . .
N1 C1 H1A 109.7 . .
C2 C1 H1A 109.7 . .
N1 C1 H1B 109.7 . .
C2 C1 H1B 109.7 . .
H1A C1 H1B 108.2 . .
C4 N3 N4 107.6(4) . .
C4 N3 Cu1 120.0(4) . .
N4 N3 Cu1 132.3(3) . .
C13 C14 C15 104.9(5) . .
C13 C14 H14A 127.5 . .
C15 C14 H14A 127.5 . .
N3 C4 C5 109.9(5) . .
N3 C4 C3 113.9(5) . .
C5 C4 C3 136.1(5) . .
C20 N11 C21 112.9(5) . .
C20 N11 Cu3 107.2(3) . 3_655
C21 N11 Cu3 110.8(3) . 3_655
C20 N11 H11 108.6 . .
C21 N11 H11 108.6 . .
Cu3 N11 H11 108.6 3_655 .
N6 C27 C26 111.9(4) . .
N6 C27 H27A 109.2 . .
C26 C27 H27A 109.2 . .
N6 C27 H27B 109.2 . .
C26 C27 H27B 109.2 . .
H27A C27 H27B 107.9 . .
N11 C20 C19 111.6(5) . .
N11 C20 H20A 109.3 . .
C19 C20 H20A 109.3 . .
N11 C20 H20B 109.3 . .
C19 C20 H20B 109.3 . .
H20A C20 H20B 108.0 . .
N1 C18 C17 111.0(5) . .
N1 C18 H18A 109.4 . .
C17 C18 H18A 109.4 . .
N1 C18 H18B 109.4 . .
C17 C18 H18B 109.4 . .
H18A C18 H18B 108.0 . .
N1 C19 C20 112.4(5) . .
N1 C19 H19A 109.1 . .
C20 C19 H19A 109.1 . .
N1 C19 H19B 109.1 . .
C20 C19 H19B 109.1 . .
H19A C19 H19B 107.9 . .
N2 C2 C1 109.2(5) . .
N2 C2 H2A 109.8 . .
C1 C2 H2A 109.8 . .
N2 C2 H2B 109.8 . .
C1 C2 H2B 109.8 . .
H2A C2 H2B 108.3 . .
C24 C23 C22 103.1(5) . .
C24 C23 H23 128.5 . .
C22 C23 H23 128.5 . .
N7 C11 C10 113.5(4) . .
N7 C11 H11A 108.9 . .
C10 C11 H11A 108.9 . .
N7 C11 H11B 108.9 . .
C10 C11 H11B 108.9 . .
H11A C11 H11B 107.7 . .
N10 C17 C18 111.3(5) . .
N10 C17 H17A 109.4 . .
C18 C17 H17A 109.4 . .
N10 C17 H17B 109.4 . .
C18 C17 H17B 109.4 . .
H17A C17 H17B 108.0 . .
C4 C5 C6 104.7(5) . .
C4 C5 H5A 127.7 . .
C6 C5 H5A 127.7 . .
N5 C7 C6 108.1(4) . .
N5 C7 H7A 110.1 . .
C6 C7 H7A 110.1 . .
N5 C7 H7B 110.1 . .
C6 C7 H7B 110.1 . .
H7A C7 H7B 108.4 . .
C3C N2C C1C 118.0(10) . .
N2C C3C N7C 117.3(12) . .
N2C C3C N4C 125.6(11) . .
N7C C3C N4C 117.1(12) . .
C3C N7C H7CA 121.2 . .
C3C N7C H7CB 102.5 . .
H7CA N7C H7CB 136.2 . .
C5C C6C C1C 122.7(10) . .
C5C C6C H6C 118.7 . .
C1C C6C H6C 118.7 . .
O1C C1C C6C 117.5(11) . .
O1C C1C N2C 123.2(12) . .
C6C C1C N2C 119.1(11) . .
C6C C5C N4C 122.2(11) . .
C6C C5C H5C 118.9 . .
N4C C5C H5C 118.9 . .
C5C N4C C3C 111.9(10) . .
C5C N4C H4C 124.0 . .
C3C N4C H4C 124.0 . .
H3C O3 H3D 109.4 . .
H2C O2 H2D 106.1 . .
H4A O4 H4B 90.4 . .
H1C O1 H1D 119.7 . .
H8C O8 H8D 109.5 . .
H9C O9 H9D 124.3 . .
H10C O10 H10D 89.1 . .
H11C O11 H11D 88.3 . .

loop_
_geom_bond_atom_site_label_1
_geom_bond_atom_site_label_2
_geom_bond_distance
_geom_bond_site_symmetry_2
Cu1 N3 1.933(5) .
Cu1 N9 1.951(4) .
Cu1 N2 2.075(5) .
Cu1 N10 2.124(5) .
Cu1 N1 2.402(5) .
Cu2 N4 1.921(5) .
Cu2 N8 1.941(4) .
Cu2 N7 2.052(5) .
Cu2 N5 2.056(4) .
Cu2 Cl1 2.7023(17) .
Cu3 N12 1.932(4) 3_655
Cu3 N13 1.936(4) .
Cu3 N11 2.066(5) 3_655
Cu3 N14 2.076(4) .
Cu3 N6 2.427(4) .
N9 C15 1.334(7) .
N9 N8 1.352(6) .
N5 C7 1.481(7) .
N5 C8 1.495(7) .
N5 H5 0.9800 .
N2 C2 1.477(8) .
N2 C3 1.488(7) .
N2 H2 0.9800 .
N13 C24 1.330(7) .
N13 N12 1.338(6) .
N8 C13 1.332(7) .
N12 C22 1.321(7) .
N12 Cu3 1.932(4) 3_655
C13 C14 1.373(8) .
C13 C12 1.488(8) .
N7 C11 1.486(6) .
N7 C12 1.512(8) .
N7 H7 0.9800 .
C9 N6 1.474(7) .
C9 C8 1.535(7) .
C9 H9A 0.9700 .
C9 H9B 0.9700 .
C12 H12A 0.9700 .
C12 H12B 0.9700 .
C6 N4 1.344(7) .
C6 C5 1.401(8) .
C6 C7 1.492(8) .
C3 C4 1.494(8) .
C3 H3A 0.9700 .
C3 H3B 0.9700 .
N6 C10 1.486(7) .
N6 C27 1.494(7) .
C24 C23 1.386(8) .
C24 C25 1.510(8) .
C25 N14 1.483(8) .
C25 H25A 0.9700 .
C25 H25B 0.9700 .
N4 N3 1.358(6) .
N14 C26 1.505(7) .
N14 H14 0.9800 .
N10 C16 1.479(8) .
N10 C17 1.491(8) .
N10 H10 0.9800 .
C8 H8A 0.9700 .
C8 H8B 0.9700 .
C10 C11 1.521(8) .
C10 H10A 0.9700 .
C10 H10B 0.9700 .
C26 C27 1.502(9) .
C26 H26A 0.9700 .
C26 H26B 0.9700 .
C22 C23 1.394(8) .
C22 C21 1.517(8) .
N1 C19 1.469(7) .
N1 C18 1.479(8) .
N1 C1 1.497(8) .
C21 N11 1.509(8) .
C21 H21A 0.9700 .
C21 H21B 0.9700 .
C15 C14 1.399(8) .
C15 C16 1.478(8) .
C16 H16A 0.9700 .
C16 H16B 0.9700 .
C1 C2 1.504(9) .
C1 H1A 0.9700 .
C1 H1B 0.9700 .
N3 C4 1.351(7) .
C14 H14A 0.9300 .
C4 C5 1.385(8) .
N11 C20 1.508(7) .
N11 Cu3 2.066(5) 3_655
N11 H11 0.9800 .
C27 H27A 0.9700 .
C27 H27B 0.9700 .
C20 C19 1.540(8) .
C20 H20A 0.9700 .
C20 H20B 0.9700 .
C18 C17 1.513(8) .
C18 H18A 0.9700 .
C18 H18B 0.9700 .
C19 H19A 0.9700 .
C19 H19B 0.9700 .
C2 H2A 0.9700 .
C2 H2B 0.9700 .
C23 H23 0.9300 .
C11 H11A 0.9700 .
C11 H11B 0.9700 .
C17 H17A 0.9700 .
C17 H17B 0.9700 .
C5 H5A 0.9300 .
C7 H7A 0.9700 .
C7 H7B 0.9700 .
N2C C3C 1.330(14) .
N2C C1C 1.356(13) .
C3C N7C 1.389(13) .
C3C N4C 1.412(15) .
N7C H7CA 0.961(8) .
N7C H7CB 0.785(7) .
C6C C5C 1.309(14) .
C6C C1C 1.353(14) .
C6C H6C 0.9300 .
O1C C1C 1.264(13) .
C5C N4C 1.408(13) .
C5C H5C 0.9300 .
N4C H4C 0.8600 .
O3 H3C 0.8503 .
O3 H3D 0.8493 .
O2 H2C 0.824(7) .
O2 H2D 0.817(7) .
O4 H4A 0.773(7) .
O4 H4B 0.864(8) .
O1 H1C 0.794(7) .
O1 H1D 0.850(8) .
O8 H8C 0.821(15) .
O8 H8D 0.821(15) .
O9 H9C 0.842(15) .
O9 H9D 0.811(14) .
O10 H10C 0.801(14) .
O10 H10D 0.829(15) .
O11 H11C 0.826(15) .
O11 H11D 0.816(14) .

loop_
_geom_hbond_atom_site_label_D
_geom_hbond_atom_site_label_H
_geom_hbond_atom_site_label_A
_geom_hbond_distance_DH
_geom_hbond_distance_HA
_geom_hbond_distance_DA
_geom_hbond_angle_DHA
_geom_hbond_site_symmetry_A
N5 H5 Cl2 0.98 2.44 3.294(5) 145.2 2
N2 H2 Cl1 0.98 2.23 3.208(5) 175.0 3
N7 H7 Cl3 0.98 2.47 3.317(6) 144.7 4_565
N14 H14 Cl2 0.98 2.39 3.281(4) 151.4 4_665
N11 H11 O3 0.98 1.93 2.874(8) 160.8 2_535
N7C H7CA Cl3 0.96 2.29 3.227(11) 163.5 1_455
O2 H2C Cl1 0.82 2.51 3.199(12) 142.0 4_666
O2 H2D Cl3 0.82 2.43 3.246(15) 176.3 .
O4 H4A O5 0.77 2.06 2.64(3) 132.2 .
O4 H4B O2 0.86 2.26 3.12(2) 176.1 2
O1 H1C Cl2 0.79 2.45 3.244(15) 177.1 4_665
O1 H1D Cl3 0.85 2.25 3.062(15) 160.9 2_655
O11 H11C O2 0.83 1.83 2.65(3) 173.7 2
O11 H11D O1 0.82 1.74 2.43(3) 141.1 2
